data_7101603
loop_
_publ_author_name
'W. Jones'
'Jonathan C. Burley'
'Laszlo Fabian'
'Tomislav Friscic'
'W. D. Sam Motherwell'

_publ_section_title
;
Exploring cocrystal-cocrystal reactivity via
liquid-assisted grinding: assembling of racemic and dismantling of
enantiomeric cocrystals
;
_journal_issue 48
_journal_name_full 'Chemical Communications'
_journal_paper_doi 10.1039/b613073a
_journal_year 2006
_chemical_formula_moiety 'C4 H6 O6, 2(C7 H8 N4 O2)'
_chemical_formula_sum 'C18 H22 N8 O10'
_chemical_formula_weight 510.44
_chemical_name_common 'theophylline L-tartaric acid 2/1'
_chemical_name_systematic
;
theophylline L-tartaric acid 2/1
;
_space_group_IT_number 4
_symmetry_cell_setting monoclinic
_symmetry_space_group_name_Hall 'P 2yb'
_symmetry_space_group_name_H-M 'P 1 21 1'
_audit_creation_date 2006-09-04T17:51
_audit_creation_method 'from EXP file using GSAS2CIF'
_cell_angle_alpha 90.0
_cell_angle_beta 100.685(4)
_cell_angle_gamma 90.0
_cell_formula_units_Z 2
_cell_length_a 8.9522(4)
_cell_length_b 6.7582(5)
_cell_length_c 18.8755(14)
_cell_volume 1122.19(13)
_computing_structure_refinement GSAS
_pd_block_id 2006-09-04T17:51|TP-L-TART_LONGER_GRI|Burley|Overall
_pd_char_colour colourless
_pd_prep_temperature 300
_pd_proc_ls_prof_wR_factor 0.0619
_refine_ls_goodness_of_fit_all 1.30
_refine_ls_matrix_type full
_refine_ls_number_parameters 188
_refine_ls_number_restraints 191
_refine_ls_R_factor_all 0.0817
_refine_ls_shift/su_max 0.11
_refine_ls_shift/su_mean 0.02
_cod_data_source_file b613073a.txt
_cod_database_code 7101603

loop_
_symmetry_equiv_pos_site_id
_symmetry_equiv_pos_as_xyz
1 +x,+y,+z
2 -x,+y+1/2,-z

loop_
_atom_site_type_symbol
_atom_site_label
_atom_site_fract_x
_atom_site_fract_y
_atom_site_fract_z
_atom_site_occupancy
_atom_site_thermal_displace_type
_atom_site_U_iso_or_equiv
_atom_site_symmetry_multiplicity
O O1 0.6039(14) 0.0646(23) 0.0125(5) 1.0 Uiso 0.1450(30) 2
O O2 0.7049(20) -0.3489(24) 0.2058(11) 1.0 Uiso 0.1450(30) 2
O O3 -0.0601(14) 0.2867(19) 0.0985(6) 1.0 Uiso 0.1450(30) 2
O O4 0.2082(22) -0.2663(28) 0.1806(10) 1.0 Uiso 0.1450(30) 2
O O5 0.5555(12) 0.261(4) 0.4012(7) 1.0 Uiso 0.1450(30) 2
O O6 0.3140(10) 0.292(5) 0.34375(32) 1.0 Uiso 0.1450(30) 2
O O7 0.4833(14) 0.2917(22) 0.5323(5) 1.0 Uiso 0.1450(30) 2
O O8 0.2729(13) -0.0305(13) 0.4718(4) 1.0 Uiso 0.1450(30) 2
O O9 0.1187(22) 0.4127(13) 0.5407(5) 1.0 Uiso 0.1450(30) 2
O O10 0.1347(23) 0.1050(23) 0.5869(10) 1.0 Uiso 0.1450(30) 2
N N1 0.4257(11) 0.2376(21) 0.2173(6) 1.0 Uiso 0.1450(30) 2
N N2 0.4320(11) 0.3234(16) 0.1055(6) 1.0 Uiso 0.1450(30) 2
N N3 0.6609(9) -0.1362(16) 0.1120(5) 1.0 Uiso 0.1450(30) 2
N N4 0.5790(11) -0.0694(17) 0.2212(4) 1.0 Uiso 0.1450(30) 2
N N5 -0.0718(12) 0.0717(20) 0.3281(5) 1.0 Uiso 0.1450(30) 2
N N6 -0.1533(10) 0.2991(17) 0.2455(7) 1.0 Uiso 0.1450(30) 2
N N7 0.0748(10) 0.0094(17) 0.1408(5) 1.0 Uiso 0.1450(30) 2
N N8 0.0799(11) -0.1186(16) 0.2568(5) 1.0 Uiso 0.1450(30) 2
C C1 0.3830(10) 0.3679(18) 0.1658(8) 1.0 Uiso 0.1450(30) 2
C C2 0.5143(10) 0.1485(5) 0.1199(4) 1.0 Uiso 0.1450(30) 2
C C3 0.5927(10) 0.0326(17) 0.0745(4) 1.0 Uiso 0.1450(30) 2
C C4 0.6601(19) -0.1870(23) 0.1839(7) 1.0 Uiso 0.1450(30) 2
C C5 0.5080(10) 0.0993(17) 0.1890(4) 1.0 Uiso 0.1450(30) 2
C C6 0.7458(11) -0.2684(22) 0.0711(8) 1.0 Uiso 0.1450(30) 2
C C7 0.5650(24) -0.1227(32) 0.2951(7) 1.0 Uiso 0.1450(30) 2
C C8 -0.1545(10) 0.2326(21) 0.3117(7) 1.0 Uiso 0.1450(30) 2
C C9 -0.0617(9) 0.1702(15) 0.2157(5) 1.0 Uiso 0.1450(30) 2
C C10 -0.0220(11) 0.1709(16) 0.1473(5) 1.0 Uiso 0.1450(30) 2
C C11 0.1145(17) -0.1452(22) 0.1906(7) 1.0 Uiso 0.1450(30) 2
C C12 -0.0147(10) 0.0349(16) 0.2678(5) 1.0 Uiso 0.1450(30) 2
C C13 0.1250(14) -0.0079(23) 0.0704(6) 1.0 Uiso 0.1450(30) 2
C C14 0.1172(20) -0.2736(29) 0.3120(9) 1.0 Uiso 0.1450(30) 2
C C15 0.4220(10) 0.272(4) 0.4020(4) 1.0 Uiso 0.1450(30) 2
C C16 0.3648(10) 0.3178(18) 0.4725(4) 1.0 Uiso 0.1450(30) 2
C C17 0.2324(9) 0.1747(13) 0.4782(6) 1.0 Uiso 0.1450(30) 2
C C18 0.1640(20) 0.2246(12) 0.5453(11) 1.0 Uiso 0.1450(30) 2
H H6O 0.3516 0.278 0.30486 1.0 Uiso 0.1450(30) 2
H H7O 0.55798 0.37605 0.5319 1.0 Uiso 0.1450(30) 2
H H8O 0.33119 -0.08085 0.50987 1.0 Uiso 0.1450(30) 2
H H9O 0.098 0.4573 0.5808 1.0 Uiso 0.1450(30) 2
H H1 0.3248(11) 0.4789(22) 0.1710(12) 1.0 Uiso 0.1450(30) 2
H H2 0.4155(15) 0.3946(19) 0.0627(8) 1.0 Uiso 0.1450(30) 2
H H6 -0.2040(12) 0.4095(18) 0.2235(9) 1.0 Uiso 0.1450(30) 2
H H6A 0.724(21) -0.403(5) 0.081(15) 1.0 Uiso 0.1450(30) 2
H H6B 0.715(22) -0.244(31) 0.0204(14) 1.0 Uiso 0.1450(30) 2
H H6C 0.8529(19) -0.244(28) 0.085(12) 1.0 Uiso 0.1450(30) 2
H H7A 0.663(5) -0.16(4) 0.322(5) 1.0 Uiso 0.1450(30) 2
H H7B 0.526(29) -0.012(7) 0.318(9) 1.0 Uiso 0.1450(30) 2
H H7C 0.496(23) -0.233(23) 0.294(5) 1.0 Uiso 0.1450(30) 2
H H8 -0.2081(13) 0.2939(27) 0.3434(9) 1.0 Uiso 0.1450(30) 2
H H13A 0.223(14) 0.05(4) 0.074(7) 1.0 Uiso 0.1450(30) 2
H H13B 0.131(28) -0.145(5) 0.058(12) 1.0 Uiso 0.1450(30) 2
H H13C 0.053(14) 0.06(4) 0.034(4) 1.0 Uiso 0.1450(30) 2
H H14A 0.098(28) -0.401(7) 0.2898(27) 1.0 Uiso 0.1450(30) 2
H H14B 0.223(7) -0.263(25) 0.334(9) 1.0 Uiso 0.1450(30) 2
H H14C 0.055(23) -0.257(21) 0.348(9) 1.0 Uiso 0.1450(30) 2
H H16 0.3216(17) 0.4430(19) 0.4678(9) 1.0 Uiso 0.1450(30) 2
H H17 0.1587(13) 0.2073(19) 0.4384(9) 1.0 Uiso 0.1450(30) 2

loop_
_atom_type_symbol
_atom_type_number_in_cell
N 16.0
C 36.0
O 20.0
H 44.0
